data_9013602
loop_
_publ_author_name
'Kyono, A.'

_publ_section_title
;Molecular conformation and anion configuration variations for As4S4 and
 As4Se4 in an anion-substituted solid solution Locality: synthetic Note:
 S0Se1-2
;
_journal_name_full 'American Mineralogist'
_journal_page_first 451
_journal_page_last 460
_journal_volume 94
_journal_year 2009
_chemical_formula_structural As4Se4
_chemical_formula_sum 'As Se'
_space_group_IT_number 14
_symmetry_space_group_name_Hall '-P 2yn'
_symmetry_space_group_name_H-M 'P 1 21/n 1'
_cell_angle_alpha 90
_cell_angle_beta 106.5767
_cell_angle_gamma 90
_cell_length_a 9.5681
_cell_length_b 13.8187
_cell_length_c 6.7368
_cell_formula_units_Z 16
_cell_volume 853.711
_exptl_crystal_density_diffrn 4.789
_cod_database_code 9013602

loop_
_symmetry_equiv_pos_as_xyz
x,y,z
1/2+x,1/2-y,1/2+z
1/2-x,1/2+y,1/2-z
-x,-y,-z

loop_
_atom_site_aniso_label
_atom_site_aniso_U_11
_atom_site_aniso_U_22
_atom_site_aniso_U_33
_atom_site_aniso_U_12
_atom_site_aniso_U_13
_atom_site_aniso_U_23
As1 0.02280 0.01970 0.02380 -0.00390 0.00410 -0.00290
As2 0.01760 0.02150 0.02650 -0.00060 0.00700 0.00090
As3 0.01910 0.02500 0.01920 -0.00090 0.00260 -0.00330
As4 0.01820 0.02440 0.02460 0.00420 0.00230 0.00290
SeX1 0.02630 0.02130 0.02590 0.00400 0.00960 -0.00240
SeX2 0.02230 0.02290 0.02350 -0.00100 0.00600 0.00490
SeX3 0.02820 0.02080 0.02740 0.00260 0.00910 0.00630
SeX4 0.02470 0.02780 0.02970 0.00650 0.00970 -0.00560

loop_
_atom_site_label
_atom_site_fract_x
_atom_site_fract_y
_atom_site_fract_z
_atom_site_U_iso_or_equiv
As1 0.11427 -0.01820 0.75579 0.02263
As2 0.42717 0.14034 0.86326 0.02171
As3 0.32528 0.13087 0.17524 0.02172
As4 0.03653 0.16019 0.70283 0.02316
SeX1 0.34848 -0.00989 0.69369 0.02405
SeX2 0.21302 -0.02509 0.12294 0.02301
SeX3 0.24155 0.23219 0.62729 0.02519
SeX4 0.10202 0.21791 0.04998 0.02700

_journal_paper_doi 10.2138/am.2009.3075
